data_7007043
loop_
_publ_author_name
'Cetin, Anil'
'Ziegler, Christopher J.'

_publ_section_title
;
 Coordinative flexibility in hydrotris(methimazolyl)borate divalent
 metal compounds.
;
_journal_issue 8
_journal_name_full 'Dalton transactions (Cambridge, England : 2003)'
_journal_page_first 1006
_journal_page_last 1008
_journal_paper_doi 10.1039/b516558j
_journal_year 2006
_chemical_formula_sum 'C12 H18 B Ba0.5 N6 O S3'
_chemical_formula_weight 437.98
_chemical_name_common 'Barium bishydroxytris(methimazolyl)borate biswater'
_chemical_name_systematic
;
?
;
_space_group_IT_number 2
_symmetry_cell_setting triclinic
_symmetry_space_group_name_Hall '-P 1'
_symmetry_space_group_name_H-M 'P -1'
_atom_sites_solution_hydrogens geom
_atom_sites_solution_primary direct
_atom_sites_solution_secondary difmap
_audit_creation_method SHELXL-97
_cell_angle_alpha 81.1580(10)
_cell_angle_beta 80.5120(10)
_cell_angle_gamma 69.6220(10)
_cell_formula_units_Z 2
_cell_length_a 7.5055(6)
_cell_length_b 10.5872(8)
_cell_length_c 12.5053(9)
_cell_measurement_reflns_used 6076
_cell_measurement_temperature 100(2)
_cell_measurement_theta_max 28.25
_cell_measurement_theta_min 2.51
_cell_volume 913.77(12)
_computing_cell_refinement 'Bruker SMART'
_computing_data_collection 'Bruker SMART'
_computing_data_reduction 'Bruker SAINT'
_computing_molecular_graphics 'Bruker SHELXTL'
_computing_publication_material 'Bruker SHELXTL'
_computing_structure_refinement 'SHELXL-97 (Sheldrick, 1997)'
_computing_structure_solution 'SHELXS-97 (Sheldrick, 1990)'
_diffrn_ambient_temperature 100(2)
_diffrn_measured_fraction_theta_full 0.935
_diffrn_measured_fraction_theta_max 0.935
_diffrn_measurement_device_type 'CCD area detector'
_diffrn_measurement_method 'phi and omega scans'
_diffrn_radiation_monochromator graphite
_diffrn_radiation_source 'fine-focus sealed tube'
_diffrn_radiation_type MoK\a
_diffrn_radiation_wavelength 0.71073
_diffrn_reflns_av_R_equivalents 0.0193
_diffrn_reflns_av_sigmaI/netI 0.0339
_diffrn_reflns_limit_h_max 9
_diffrn_reflns_limit_h_min -9
_diffrn_reflns_limit_k_max 13
_diffrn_reflns_limit_k_min -14
_diffrn_reflns_limit_l_max 16
_diffrn_reflns_limit_l_min -16
_diffrn_reflns_number 8131
_diffrn_reflns_theta_full 28.28
_diffrn_reflns_theta_max 28.28
_diffrn_reflns_theta_min 1.66
_exptl_absorpt_coefficient_mu 1.472
_exptl_absorpt_correction_T_max 0.9711
_exptl_absorpt_correction_T_min 0.8074
_exptl_absorpt_correction_type 'Empirical SADABS'
_exptl_crystal_colour clear
_exptl_crystal_density_diffrn 1.592
_exptl_crystal_density_meas 0
_exptl_crystal_density_method 'not measured'
_exptl_crystal_description plate
_exptl_crystal_F_000 442
_exptl_crystal_size_max 0.20
_exptl_crystal_size_mid 0.10
_exptl_crystal_size_min 0.02
_refine_diff_density_max 1.049
_refine_diff_density_min -0.427
_refine_diff_density_rms 0.105
_refine_ls_extinction_method none
_refine_ls_goodness_of_fit_ref 1.098
_refine_ls_hydrogen_treatment mixed
_refine_ls_matrix_type full
_refine_ls_number_parameters 229
_refine_ls_number_reflns 4225
_refine_ls_number_restraints 0
_refine_ls_restrained_S_all 1.098
_refine_ls_R_factor_all 0.0338
_refine_ls_R_factor_gt 0.0304
_refine_ls_shift/su_max 0.000
_refine_ls_shift/su_mean 0.000
_refine_ls_structure_factor_coef Fsqd
_refine_ls_weighting_details 'calc w=1/[\s^2^(Fo^2^)+(0.0354P)^2^+0.6171P] where P=(Fo^2^+2Fc^2^)/3'
_refine_ls_weighting_scheme calc
_refine_ls_wR_factor_gt 0.0714
_refine_ls_wR_factor_ref 0.0729
_reflns_number_gt 3948
_reflns_number_total 4225
_reflns_threshold_expression >2sigma(I)
_cod_data_source_file b516558j.txt
_cod_data_source_block 2
_cod_depositor_comments
;
The following automatic conversions were performed:
'_symmetry_cell_setting' value 'Triclinic' changed to 'triclinic'
according to '/home/saulius/struct/CIF-dictionaries/cif_core.dic'
dictionary named 'cif_core.dic' version 2.4.1 from 2010-06-29.

Automatic conversion script
Id: cif_fix_enum 1527 2010-12-29 10:47:43Z saulius 
;
_cod_original_sg_symbol_H-M P-1
_cod_original_formula_sum 'C12 H18 B Ba0.50 N6 O S3'
_cod_database_code 7007043

loop_
_symmetry_equiv_pos_as_xyz
'x, y, z'
'-x, -y, -z'

loop_
_atom_site_label
_atom_site_type_symbol
_atom_site_fract_x
_atom_site_fract_y
_atom_site_fract_z
_atom_site_U_iso_or_equiv
_atom_site_adp_type
_atom_site_occupancy
_atom_site_symmetry_multiplicity
_atom_site_calc_flag
_atom_site_refinement_flags
_atom_site_disorder_assembly
_atom_site_disorder_group
Ba1 Ba 0.5000 0.0000 1.0000 0.01228(7) Uani 1 2 d S . .
S2 S 0.72207(9) 0.21574(6) 0.98939(5) 0.01545(13) Uani 1 1 d . . .
S1 S 0.16130(9) 0.38421(6) 0.72311(5) 0.01701(14) Uani 1 1 d . . .
S3 S 0.64847(9) -0.12507(6) 0.77351(5) 0.01556(13) Uani 1 1 d . . .
O1 O 0.1702(3) 0.1836(2) 0.9484(2) 0.0268(5) Uani 1 1 d . . .
N1 N 0.5193(3) 0.2238(2) 0.64461(17) 0.0134(4) Uani 1 1 d . . .
N2 N 0.3040(3) 0.2676(2) 0.53375(18) 0.0184(5) Uani 1 1 d . . .
N3 N 0.6354(3) 0.3235(2) 0.78173(17) 0.0126(4) Uani 1 1 d . . .
N4 N 0.6967(3) 0.4598(2) 0.87298(18) 0.0152(4) Uani 1 1 d . . .
N5 N 0.8000(3) 0.0810(2) 0.74466(17) 0.0121(4) Uani 1 1 d . . .
N6 N 1.0147(3) -0.1207(2) 0.74726(18) 0.0175(5) Uani 1 1 d . . .
C5 C 0.6846(3) 0.3344(2) 0.8785(2) 0.0132(5) Uani 1 1 d . . .
C7 C 0.6548(4) 0.5285(3) 0.7724(2) 0.0173(5) Uani 1 1 d . . .
H7 H 0.6538 0.6182 0.7474 0.021 Uiso 1 1 calc R . .
C6 C 0.6159(4) 0.4447(3) 0.7165(2) 0.0169(5) Uani 1 1 d . . .
H6 H 0.5809 0.4650 0.6446 0.020 Uiso 1 1 calc R . .
C1 C 0.3314(4) 0.2892(2) 0.6334(2) 0.0143(5) Uani 1 1 d . . .
C3 C 0.4754(4) 0.1883(3) 0.4825(2) 0.0234(6) Uani 1 1 d . . .
H3 H 0.4958 0.1585 0.4122 0.028 Uiso 1 1 calc R . .
C2 C 0.6072(4) 0.1614(3) 0.5508(2) 0.0197(6) Uani 1 1 d . . .
H2 H 0.7385 0.1086 0.5372 0.024 Uiso 1 1 calc R . .
C9 C 0.8244(4) -0.0533(2) 0.7546(2) 0.0135(5) Uani 1 1 d . . .
C11 C 1.1115(4) -0.0281(3) 0.7326(2) 0.0206(6) Uani 1 1 d . . .
H11 H 1.2463 -0.0484 0.7251 0.025 Uiso 1 1 calc R . .
C10 C 0.9789(4) 0.0954(3) 0.7311(2) 0.0177(5) Uani 1 1 d . . .
H10 H 1.0036 0.1788 0.7223 0.021 Uiso 1 1 calc R . .
C8 C 0.7580(4) 0.5105(3) 0.9577(2) 0.0204(6) Uani 1 1 d . . .
H8A H 0.6881 0.4921 1.0284 0.031 Uiso 1 1 calc R . .
H8B H 0.7315 0.6084 0.9413 0.031 Uiso 1 1 calc R . .
H8C H 0.8957 0.4651 0.9604 0.031 Uiso 1 1 calc R . .
C4 C 0.1216(4) 0.3153(3) 0.4889(2) 0.0259(6) Uani 1 1 d . . .
H4A H 0.0164 0.3386 0.5481 0.039 Uiso 1 1 calc R . .
H4B H 0.1110 0.2438 0.4516 0.039 Uiso 1 1 calc R . .
H4C H 0.1150 0.3957 0.4369 0.039 Uiso 1 1 calc R . .
C12 C 1.1042(4) -0.2681(3) 0.7566(2) 0.0242(6) Uani 1 1 d . . .
H12A H 1.0108 -0.3105 0.7944 0.036 Uiso 1 1 calc R . .
H12B H 1.2140 -0.2943 0.7979 0.036 Uiso 1 1 calc R . .
H12C H 1.1476 -0.2983 0.6836 0.036 Uiso 1 1 calc R . .
B1 B 0.6037(4) 0.1962(3) 0.7536(2) 0.0128(5) Uani 1 1 d . . .
H1 H 0.500(4) 0.166(3) 0.821(2) 0.002(6) Uiso 1 1 d . . .
H5 H 0.170(5) 0.222(4) 0.901(3) 0.019(10) Uiso 1 1 d . . .
H9 H 0.061(7) 0.183(4) 0.965(3) 0.051(13) Uiso 1 1 d . . .

loop_
_atom_site_aniso_label
_atom_site_aniso_U_11
_atom_site_aniso_U_22
_atom_site_aniso_U_33
_atom_site_aniso_U_23
_atom_site_aniso_U_13
_atom_site_aniso_U_12
Ba1 0.01286(11) 0.01108(11) 0.01270(11) -0.00048(7) -0.00157(8) -0.00401(8)
S2 0.0159(3) 0.0162(3) 0.0159(3) -0.0002(2) -0.0030(2) -0.0075(2)
S1 0.0135(3) 0.0141(3) 0.0206(3) -0.0020(2) -0.0022(2) -0.0009(2)
S3 0.0179(3) 0.0125(3) 0.0183(3) -0.0037(2) -0.0015(2) -0.0069(2)
O1 0.0148(11) 0.0368(13) 0.0234(12) 0.0102(10) -0.0038(9) -0.0066(9)
N1 0.0136(10) 0.0125(10) 0.0139(10) -0.0019(8) -0.0018(8) -0.0038(8)
N2 0.0161(11) 0.0210(12) 0.0164(11) -0.0020(9) -0.0055(9) -0.0024(9)
N3 0.0110(10) 0.0097(10) 0.0162(10) -0.0011(8) -0.0009(8) -0.0028(8)
N4 0.0113(10) 0.0125(10) 0.0222(11) -0.0050(9) -0.0006(9) -0.0037(8)
N5 0.0095(10) 0.0115(10) 0.0160(10) -0.0039(8) -0.0009(8) -0.0034(8)
N6 0.0154(11) 0.0138(11) 0.0226(12) -0.0069(9) -0.0045(9) -0.0006(9)
C5 0.0081(11) 0.0121(11) 0.0193(12) -0.0041(9) 0.0016(9) -0.0035(9)
C7 0.0135(12) 0.0116(12) 0.0248(14) 0.0002(10) -0.0014(10) -0.0026(10)
C6 0.0143(12) 0.0126(12) 0.0220(13) 0.0024(10) -0.0023(10) -0.0039(10)
C1 0.0164(13) 0.0105(11) 0.0164(12) 0.0021(9) -0.0046(10) -0.0052(10)
C3 0.0282(16) 0.0250(15) 0.0133(13) -0.0056(11) -0.0015(11) -0.0032(12)
C2 0.0188(13) 0.0205(13) 0.0161(13) -0.0050(10) 0.0011(10) -0.0019(11)
C9 0.0143(12) 0.0111(11) 0.0134(12) -0.0032(9) -0.0020(9) -0.0010(9)
C11 0.0126(13) 0.0237(14) 0.0265(15) -0.0084(11) -0.0019(11) -0.0052(11)
C10 0.0142(13) 0.0177(13) 0.0236(14) -0.0035(10) -0.0018(10) -0.0079(10)
C8 0.0173(13) 0.0187(13) 0.0285(15) -0.0098(11) -0.0020(11) -0.0074(11)
C4 0.0221(15) 0.0289(16) 0.0258(15) -0.0021(12) -0.0126(12) -0.0034(12)
C12 0.0231(15) 0.0135(13) 0.0314(16) -0.0066(11) -0.0089(12) 0.0040(11)
B1 0.0121(13) 0.0104(13) 0.0155(13) -0.0009(10) -0.0026(11) -0.0031(10)

loop_
_atom_type_symbol
_atom_type_description
_atom_type_scat_dispersion_real
_atom_type_scat_dispersion_imag
_atom_type_scat_source
C C 0.0033 0.0016 'International Tables Vol C Tables 4.2.6.8 and 6.1.1.4'
H H 0.0000 0.0000 'International Tables Vol C Tables 4.2.6.8 and 6.1.1.4'
B B 0.0013 0.0007 'International Tables Vol C Tables 4.2.6.8 and 6.1.1.4'
N N 0.0061 0.0033 'International Tables Vol C Tables 4.2.6.8 and 6.1.1.4'
O O 0.0106 0.0060 'International Tables Vol C Tables 4.2.6.8 and 6.1.1.4'
Ba Ba -0.3244 2.2819 'International Tables Vol C Tables 4.2.6.8 and 6.1.1.4'
S S 0.1246 0.1234 'International Tables Vol C Tables 4.2.6.8 and 6.1.1.4'

loop_
_geom_angle_atom_site_label_1
_geom_angle_atom_site_label_2
_geom_angle_atom_site_label_3
_geom_angle
_geom_angle_site_symmetry_1
_geom_angle_site_symmetry_3
_geom_angle_publ_flag
O1 Ba1 O1 180.0 2_657 . ?
O1 Ba1 S3 98.73(5) 2_657 2_657 ?
O1 Ba1 S3 81.27(5) . 2_657 ?
O1 Ba1 S3 81.27(5) 2_657 . ?
O1 Ba1 S3 98.73(5) . . ?
S3 Ba1 S3 180.000(10) 2_657 . ?
O1 Ba1 S2 95.52(6) 2_657 2_657 ?
O1 Ba1 S2 84.48(6) . 2_657 ?
S3 Ba1 S2 103.727(16) 2_657 2_657 ?
S3 Ba1 S2 76.273(16) . 2_657 ?
O1 Ba1 S2 84.48(6) 2_657 . ?
O1 Ba1 S2 95.52(6) . . ?
S3 Ba1 S2 76.273(16) 2_657 . ?
S3 Ba1 S2 103.727(16) . . ?
S2 Ba1 S2 180.00(2) 2_657 . ?
C5 S2 Ba1 113.41(9) . . ?
C9 S3 Ba1 88.72(8) . . ?
C1 N1 C2 108.3(2) . . ?
C1 N1 B1 124.0(2) . . ?
C2 N1 B1 126.1(2) . . ?
C1 N2 C3 109.4(2) . . ?
C1 N2 C4 125.8(2) . . ?
C3 N2 C4 124.8(2) . . ?
C5 N3 C6 108.3(2) . . ?
C5 N3 B1 124.2(2) . . ?
C6 N3 B1 127.5(2) . . ?
C5 N4 C7 109.5(2) . . ?
C5 N4 C8 125.0(2) . . ?
C7 N4 C8 125.3(2) . . ?
C9 N5 C10 108.1(2) . . ?
C9 N5 B1 125.1(2) . . ?
C10 N5 B1 126.7(2) . . ?
C9 N6 C11 109.1(2) . . ?
C9 N6 C12 125.4(2) . . ?
C11 N6 C12 125.4(2) . . ?
N4 C5 N3 107.0(2) . . ?
N4 C5 S2 125.2(2) . . ?
N3 C5 S2 127.77(18) . . ?
C6 C7 N4 106.9(2) . . ?
C7 C6 N3 108.2(2) . . ?
N1 C1 N2 106.9(2) . . ?
N1 C1 S1 127.53(19) . . ?
N2 C1 S1 125.6(2) . . ?
C2 C3 N2 107.0(2) . . ?
C3 C2 N1 108.4(2) . . ?
N6 C9 N5 107.3(2) . . ?
N6 C9 S3 125.94(19) . . ?
N5 C9 S3 126.77(19) . . ?
C10 C11 N6 107.0(2) . . ?
C11 C10 N5 108.5(2) . . ?
N1 B1 N3 111.3(2) . . ?
N1 B1 N5 109.2(2) . . ?
N3 B1 N5 108.2(2) . . ?

loop_
_geom_bond_atom_site_label_1
_geom_bond_atom_site_label_2
_geom_bond_distance
_geom_bond_site_symmetry_2
_geom_bond_publ_flag
Ba1 O1 2.667(2) 2_657 ?
Ba1 O1 2.667(2) . ?
Ba1 S3 3.1784(7) 2_657 ?
Ba1 S3 3.1784(7) . ?
Ba1 S2 3.2401(6) 2_657 ?
Ba1 S2 3.2401(6) . ?
S2 C5 1.711(3) . ?
S1 C1 1.698(3) . ?
S3 C9 1.708(3) . ?
N1 C1 1.357(3) . ?
N1 C2 1.389(3) . ?
N1 B1 1.543(3) . ?
N2 C1 1.361(3) . ?
N2 C3 1.382(4) . ?
N2 C4 1.459(3) . ?
N3 C5 1.354(3) . ?
N3 C6 1.385(3) . ?
N3 B1 1.548(3) . ?
N4 C5 1.352(3) . ?
N4 C7 1.379(3) . ?
N4 C8 1.460(3) . ?
N5 C9 1.358(3) . ?
N5 C10 1.384(3) . ?
N5 B1 1.551(3) . ?
N6 C9 1.351(3) . ?
N6 C11 1.385(3) . ?
N6 C12 1.462(3) . ?
C7 C6 1.341(4) . ?
C3 C2 1.340(4) . ?
C11 C10 1.339(4) . ?
